data_4339581
loop_
_publ_author_name
'Perruchas, Sandrine'
'Flores, Samuel'
'Jousselme, Bruno'
'Lobkovsky, Emil'
'Abru\~na, Hector'
'Disalvo, Francis J.'

_publ_section_title
;
 [W6S8] octahedral tungsten clusters functionalized with thiophene
 derivatives: toward polymerizable building blocks.
;
_journal_issue 21
_journal_name_full 'Inorganic chemistry'
_journal_page_first 8976
_journal_page_last 8987
_journal_paper_doi 10.1021/ic7010748
_journal_volume 46
_journal_year 2007
_chemical_formula_moiety C200H130N8P6S44W6
_chemical_formula_sum 'C100 H65 N4 P3 S22 W3'
_chemical_formula_weight 2672.34
_chemical_name_common '[W6S8((2T)3P)6], 4(C7H5N)'
_chemical_name_systematic
;
[W6S8((2T)3P)6] 4(C7H5N)
;
_space_group_IT_number 2
_symmetry_cell_setting triclinic
_symmetry_space_group_name_Hall '-P 1'
_symmetry_space_group_name_H-M 'P -1'
_atom_sites_solution_hydrogens geom
_atom_sites_solution_primary direct
_atom_sites_solution_secondary difmap
_audit_creation_method SHELXL-97
_cell_angle_alpha 64.432(2)
_cell_angle_beta 75.920(2)
_cell_angle_gamma 70.635(2)
_cell_formula_units_Z 2
_cell_length_a 17.6565(8)
_cell_length_b 17.8491(10)
_cell_length_c 18.7334(11)
_cell_measurement_reflns_used 7873
_cell_measurement_temperature 173(2)
_cell_measurement_theta_max 24.73
_cell_measurement_theta_min 2.27
_cell_volume 4989.5(5)
_computing_cell_refinement 'Bruker SAINT+'
_computing_data_collection 'Bruker Apex2'
_computing_data_reduction 'Bruker SAINT+'
_computing_molecular_graphics 'Bruker SHELXTL'
_computing_publication_material 'Bruker SHELXTL'
_computing_structure_refinement 'SHELXL-97 (Sheldrick, 1997)'
_computing_structure_solution 'SHELXS-97 (Sheldrick, 1990)'
_diffrn_ambient_temperature 173(2)
_diffrn_measured_fraction_theta_full 0.983
_diffrn_measured_fraction_theta_max 0.983
_diffrn_measurement_device_type 'X8 APEX II diffractometer'
_diffrn_measurement_method 'phi and omega scans'
_diffrn_radiation_monochromator graphite
_diffrn_radiation_source 'fine-focus sealed tube'
_diffrn_radiation_type MoK\a
_diffrn_radiation_wavelength 0.71073
_diffrn_reflns_av_R_equivalents 0.0540
_diffrn_reflns_av_sigmaI/netI 0.0523
_diffrn_reflns_limit_h_max 21
_diffrn_reflns_limit_h_min -20
_diffrn_reflns_limit_k_max 21
_diffrn_reflns_limit_k_min -21
_diffrn_reflns_limit_l_max 22
_diffrn_reflns_limit_l_min -22
_diffrn_reflns_number 85132
_diffrn_reflns_theta_full 25.14
_diffrn_reflns_theta_max 25.14
_diffrn_reflns_theta_min 1.52
_exptl_absorpt_coefficient_mu 4.009
_exptl_absorpt_correction_T_max 0.9241
_exptl_absorpt_correction_T_min 0.5847
_exptl_absorpt_correction_type empirical
_exptl_absorpt_process_details ' semi-empirical SADABS'
_exptl_crystal_colour red
_exptl_crystal_density_diffrn 1.779
_exptl_crystal_density_meas ?
_exptl_crystal_density_method 'not measured'
_exptl_crystal_description plate
_exptl_crystal_F_000 2624
_exptl_crystal_size_max 0.15
_exptl_crystal_size_mid 0.05
_exptl_crystal_size_min 0.02
_refine_diff_density_max 2.212
_refine_diff_density_min -1.176
_refine_diff_density_rms 0.135
_refine_ls_extinction_method none
_refine_ls_goodness_of_fit_ref 1.020
_refine_ls_hydrogen_treatment riding
_refine_ls_matrix_type full
_refine_ls_number_parameters 1174
_refine_ls_number_reflns 17579
_refine_ls_number_restraints 0
_refine_ls_restrained_S_all 1.020
_refine_ls_R_factor_all 0.0627
_refine_ls_R_factor_gt 0.0349
_refine_ls_shift/su_max 0.004
_refine_ls_shift/su_mean 0.000
_refine_ls_structure_factor_coef Fsqd
_refine_ls_weighting_details 'calc w=1/[\s^2^(Fo^2^)+(0.0312P)^2^+20.0151P] where P=(Fo^2^+2Fc^2^)/3'
_refine_ls_weighting_scheme calc
_refine_ls_wR_factor_gt 0.0772
_refine_ls_wR_factor_ref 0.0863
_reflns_number_gt 12738
_reflns_number_total 17579
_reflns_threshold_expression >2sigma(I)
_cod_data_source_file ic7010748-file001.cif
_cod_data_source_block 5
_cod_depositor_comments
;
The following automatic conversions were performed:

'_exptl_crystal_density_meas' value 'not measured' was changed to '?'
- the value is perceived as not measured.

Automatic conversion script
Id: cif_fix_values 3008 2015-01-20 13:52:24Z robertas 
;
_cod_original_sg_symbol_Hall -P1
_cod_original_sg_symbol_H-M P-1
_cod_database_code 4339581

loop_
_symmetry_equiv_pos_as_xyz
'x, y, z'
'-x, -y, -z'

loop_
_atom_site_label
_atom_site_type_symbol
_atom_site_fract_x
_atom_site_fract_y
_atom_site_fract_z
_atom_site_U_iso_or_equiv
_atom_site_adp_type
_atom_site_occupancy
_atom_site_symmetry_multiplicity
_atom_site_calc_flag
_atom_site_refinement_flags
W1 W 0.980164(14) -0.092401(15) 0.095831(15) 0.01836(7) Uani 1 1 d .
W2 W 1.028050(14) 0.049439(15) 0.057951(15) 0.01814(7) Uani 1 1 d .
W3 W 0.890755(14) 0.062038(16) 0.011466(15) 0.01827(7) Uani 1 1 d .
S1 S 1.05714(9) -0.18687(10) 0.02353(9) 0.0206(3) Uani 1 1 d .
S2 S 1.10638(9) -0.09731(10) 0.13116(9) 0.0210(3) Uani 1 1 d .
S3 S 0.90866(9) 0.01776(10) 0.15013(9) 0.0218(3) Uani 1 1 d .
S4 S 0.85611(9) -0.07244(10) 0.04539(9) 0.0221(3) Uani 1 1 d .
P1 P 0.95547(10) -0.21421(11) 0.22594(10) 0.0230(4) Uani 1 1 d .
S1A S 1.04192(10) -0.35384(11) 0.36844(10) 0.0320(4) Uani 1 1 d .
S2A S 1.13330(15) -0.50270(17) 0.52138(13) 0.0721(8) Uani 1 1 d .
S3A S 0.93768(10) -0.38910(11) 0.25079(11) 0.0341(4) Uani 1 1 d .
S4A S 0.76198(16) -0.50460(18) 0.2400(2) 0.0901(10) Uani 1 1 d .
S5A S 0.82223(11) -0.20710(12) 0.36832(11) 0.0381(4) Uani 1 1 d .
S6A S 0.67615(15) -0.18261(16) 0.51191(14) 0.0664(7) Uani 1 1 d .
C1A C 1.0436(4) -0.2963(4) 0.2665(4) 0.0286(15) Uani 1 1 d .
C2A C 1.1138(4) -0.3277(4) 0.2272(4) 0.0317(16) Uani 1 1 d .
H2A H 1.1264 -0.3045 0.1709 0.038 Uiso 1 1 calc R
C3A C 1.1657(4) -0.3982(4) 0.2785(4) 0.0354(17) Uani 1 1 d .
H3A H 1.2168 -0.4279 0.2601 0.042 Uiso 1 1 calc R
C4A C 1.1364(4) -0.4204(4) 0.3574(4) 0.0296(16) Uani 1 1 d .
C5A C 1.1760(4) -0.4863(4) 0.4254(4) 0.0368(17) Uani 1 1 d .
C6A C 1.2500(5) -0.5442(5) 0.4253(5) 0.060(2) Uani 1 1 d .
H6A H 1.2836 -0.5472 0.3781 0.072 Uiso 1 1 calc R
C7A C 1.2707(6) -0.5986(6) 0.5023(5) 0.069(3) Uani 1 1 d .
H7A H 1.3200 -0.6422 0.5125 0.082 Uiso 1 1 calc R
C8A C 1.2149(6) -0.5832(6) 0.5593(5) 0.065(3) Uani 1 1 d .
H8A H 1.2197 -0.6134 0.6146 0.078 Uiso 1 1 calc R
C9A C 0.8954(4) -0.2803(4) 0.2281(4) 0.0260(15) Uani 1 1 d .
C10A C 0.8181(4) -0.2567(4) 0.2105(4) 0.0306(16) Uani 1 1 d .
H10A H 0.7848 -0.1995 0.1961 0.037 Uiso 1 1 calc R
C11A C 0.7932(4) -0.3266(5) 0.2159(4) 0.0352(17) Uani 1 1 d .
H11A H 0.7408 -0.3208 0.2062 0.042 Uiso 1 1 calc R
C12A C 0.8505(4) -0.4029(5) 0.2364(4) 0.0329(16) Uani 1 1 d .
C13A C 0.8487(4) -0.4894(5) 0.2490(4) 0.0390(18) Uani 1 1 d .
C14A C 0.9117(4) -0.5666(4) 0.2693(5) 0.0402(19) Uani 1 1 d .
H14A H 0.9647 -0.5726 0.2778 0.048 Uiso 1 1 calc R
C15A C 0.8803(6) -0.6341(6) 0.2746(6) 0.064(3) Uani 1 1 d .
H15A H 0.9122 -0.6916 0.2864 0.077 Uiso 1 1 calc R
C16A C 0.8047(6) -0.6103(6) 0.2620(6) 0.072(3) Uani 1 1 d .
H16A H 0.7766 -0.6489 0.2650 0.086 Uiso 1 1 calc R
C17A C 0.9069(4) -0.1804(4) 0.3072(4) 0.0290(15) Uani 1 1 d .
C18A C 0.9313(4) -0.1282(5) 0.3287(4) 0.0357(17) Uani 1 1 d .
H18A H 0.9772 -0.1063 0.3021 0.043 Uiso 1 1 calc R
C19A C 0.8822(5) -0.1103(5) 0.3936(4) 0.045(2) Uani 1 1 d .
H19A H 0.8918 -0.0756 0.4155 0.054 Uiso 1 1 calc R
C20A C 0.8197(4) -0.1478(4) 0.4217(4) 0.0368(18) Uani 1 1 d .
C21A C 0.7580(4) -0.1406(5) 0.4874(4) 0.0439(19) Uani 1 1 d .
C22A C 0.7549(4) -0.0968(5) 0.5366(4) 0.046(2) Uani 1 1 d .
H22A H 0.7933 -0.0681 0.5327 0.055 Uiso 1 1 calc R
C23A C 0.6846(6) -0.1036(6) 0.5925(5) 0.063(3) Uani 1 1 d .
H23A H 0.6715 -0.0797 0.6319 0.075 Uiso 1 1 calc R
C24A C 0.6384(5) -0.1449(6) 0.5865(5) 0.059(2) Uani 1 1 d .
H24A H 0.5895 -0.1528 0.6201 0.071 Uiso 1 1 calc R
P2 P 1.06025(9) 0.12185(10) 0.13269(10) 0.0219(4) Uani 1 1 d .
S1B S 1.22387(10) 0.11338(11) 0.17037(10) 0.0305(4) Uani 1 1 d .
S2B S 1.42497(11) -0.07775(14) 0.29967(12) 0.0454(5) Uani 1 1 d .
S3B S 1.06590(10) 0.29575(11) 0.12461(10) 0.0301(4) Uani 1 1 d .
S4B S 1.09325(17) 0.47326(15) 0.11748(16) 0.0685(7) Uani 1 1 d .
S5B S 0.98670(10) 0.09625(12) 0.30762(10) 0.0367(4) Uani 1 1 d .
S6B S 0.7496(2) 0.1404(3) 0.4376(2) 0.1119(12) Uani 1 1 d .
C1B C 1.1481(3) 0.0651(4) 0.1858(4) 0.0234(14) Uani 1 1 d .
C2B C 1.1698(4) -0.0197(4) 0.2346(4) 0.0287(15) Uani 1 1 d .
H26A H 1.1367 -0.0579 0.2500 0.034 Uiso 1 1 calc R
C3B C 1.2465(4) -0.0447(4) 0.2599(4) 0.0304(16) Uani 1 1 d .
H27A H 1.2699 -0.1014 0.2945 0.036 Uiso 1 1 calc R
C4B C 1.2835(4) 0.0193(4) 0.2303(4) 0.0279(15) Uani 1 1 d .
C5B C 1.3636(4) 0.0164(5) 0.2416(4) 0.0324(16) Uani 1 1 d .
C6B C 1.4017(4) 0.0809(5) 0.2117(4) 0.0381(18) Uani 1 1 d .
H30A H 1.3784 0.1380 0.1777 0.046 Uiso 1 1 calc R
C7B C 1.4791(4) 0.0546(6) 0.2363(5) 0.047(2) Uani 1 1 d .
H31A H 1.5133 0.0917 0.2208 0.057 Uiso 1 1 calc R
C8B C 1.4986(4) -0.0287(6) 0.2840(5) 0.048(2) Uani 1 1 d .
H32A H 1.5482 -0.0573 0.3066 0.058 Uiso 1 1 calc R
C9B C 1.0764(4) 0.2278(4) 0.0768(4) 0.0249(15) Uani 1 1 d .
C10B C 1.1017(4) 0.2637(4) -0.0011(4) 0.0286(15) Uani 1 1 d .
H34A H 1.1100 0.2367 -0.0374 0.034 Uiso 1 1 calc R
C11B C 1.1146(4) 0.3446(4) -0.0240(4) 0.0340(17) Uani 1 1 d .
H35A H 1.1330 0.3775 -0.0770 0.041 Uiso 1 1 calc R
C12B C 1.0980(4) 0.3718(4) 0.0378(4) 0.0292(15) Uani 1 1 d .
C13B C 1.1006(4) 0.4548(4) 0.0339(4) 0.0339(17) Uani 1 1 d .
C14B C 1.1063(3) 0.5296(3) -0.0364(4) 0.0218(14) Uani 1 1 d .
H38A H 1.1108 0.5341 -0.0896 0.026 Uiso 1 1 calc R
C15B C 1.1040(5) 0.5958(5) -0.0131(6) 0.055(2) Uani 1 1 d .
H39A H 1.1074 0.6515 -0.0508 0.067 Uiso 1 1 calc R
C16B C 1.0968(5) 0.5752(5) 0.0649(7) 0.062(3) Uani 1 1 d .
H40A H 1.0941 0.6141 0.0881 0.075 Uiso 1 1 calc R
C17B C 0.9781(4) 0.1387(4) 0.2083(4) 0.0252(14) Uani 1 1 d .
C18B C 0.8985(4) 0.1782(4) 0.1958(4) 0.0284(15) Uani 1 1 d .
H42A H 0.8814 0.2058 0.1441 0.034 Uiso 1 1 calc R
C19B C 0.8453(4) 0.1746(4) 0.2643(4) 0.0328(16) Uani 1 1 d .
H43A H 0.7886 0.1985 0.2644 0.039 Uiso 1 1 calc R
C20B C 0.8830(4) 0.1332(5) 0.3312(4) 0.0340(17) Uani 1 1 d .
C21B C 0.8500(4) 0.1125(5) 0.4142(5) 0.046(2) Uani 1 1 d .
C22B C 0.8992(3) 0.0631(3) 0.4876(3) 0.0124(12) Uiso 1 1 d .
H46A H 0.9558 0.0400 0.4898 0.015 Uiso 1 1 calc R
C23B C 0.8310(7) 0.0626(8) 0.5537(6) 0.089(3) Uani 1 1 d .
H47A H 0.8408 0.0377 0.6079 0.107 Uiso 1 1 calc R
C24B C 0.7558(6) 0.0986(7) 0.5332(5) 0.078(3) Uani 1 1 d .
H48A H 0.7094 0.0998 0.5716 0.093 Uiso 1 1 calc R
P3 P 0.74237(9) 0.13638(10) 0.03117(10) 0.0222(4) Uani 1 1 d .
S1C S 0.67229(11) 0.30634(12) -0.09858(11) 0.0389(4) Uani 1 1 d .
S2C S 0.6650(3) 0.5737(2) -0.1879(2) 0.1327(15) Uani 1 1 d .
S3C S 0.64515(10) 0.18573(11) 0.17458(10) 0.0320(4) Uani 1 1 d .
S4C S 0.58427(13) 0.04994(15) 0.42917(12) 0.0555(6) Uani 1 1 d .
S5C S 0.57032(9) 0.13921(12) 0.01929(11) 0.0320(4) Uani 1 1 d .
S6C S 0.38495(11) 0.16139(16) -0.00961(14) 0.0524(6) Uani 1 1 d .
C1C C 0.7173(3) 0.2519(4) -0.0115(4) 0.0267(15) Uani 1 1 d .
C2C C 0.7375(4) 0.3076(4) 0.0077(5) 0.0380(18) Uani 1 1 d .
H50A H 0.7634 0.2901 0.0533 0.046 Uiso 1 1 calc R
C3C C 0.7165(4) 0.3935(5) -0.0464(5) 0.044(2) Uani 1 1 d .
H51A H 0.7262 0.4397 -0.0406 0.053 Uiso 1 1 calc R
C4C C 0.6810(4) 0.4036(4) -0.1076(4) 0.0388(18) Uani 1 1 d .
C5C C 0.6478(5) 0.4830(5) -0.1752(5) 0.061(3) Uani 1 1 d .
C6C C 0.5971(3) 0.4925(4) -0.2338(3) 0.0161(12) Uiso 1 1 d .
H54A H 0.5791 0.4503 -0.2383 0.019 Uiso 1 1 calc R
C7C C 0.5826(6) 0.5873(8) -0.2836(7) 0.102(4) Uani 1 1 d .
H55A H 0.5511 0.6141 -0.3268 0.122 Uiso 1 1 calc R
C8C C 0.6144(7) 0.6301(8) -0.2650(7) 0.095(4) Uiso 1 1 d .
H56A H 0.6091 0.6900 -0.2937 0.114 Uiso 1 1 calc R
C9C C 0.7024(3) 0.1108(4) 0.1342(4) 0.0240(14) Uani 1 1 d .
C10C C 0.7160(4) 0.0297(4) 0.1940(4) 0.0300(16) Uani 1 1 d .
H58A H 0.7459 -0.0208 0.1844 0.036 Uiso 1 1 calc R
C11C C 0.6821(4) 0.0285(5) 0.2699(4) 0.0315(16) Uani 1 1 d .
H59A H 0.6865 -0.0226 0.3167 0.038 Uiso 1 1 calc R
C12C C 0.6422(4) 0.1078(4) 0.2702(4) 0.0292(16) Uani 1 1 d .
C13C C 0.6014(4) 0.1304(5) 0.3382(4) 0.0370(17) Uani 1 1 d .
C14C C 0.5753(4) 0.2105(5) 0.3437(4) 0.0439(19) Uani 1 1 d .
H62A H 0.5789 0.2633 0.3004 0.053 Uiso 1 1 calc R
C15C C 0.5421(5) 0.2021(6) 0.4238(5) 0.057(2) Uani 1 1 d .
H63A H 0.5215 0.2498 0.4396 0.068 Uiso 1 1 calc R
C16C C 0.5427(5) 0.1217(6) 0.4742(5) 0.060(2) Uani 1 1 d .
H64A H 0.5222 0.1062 0.5291 0.071 Uiso 1 1 calc R
C17C C 0.6728(3) 0.1149(4) -0.0106(4) 0.0248(15) Uani 1 1 d .
C18C C 0.6900(4) 0.0848(5) -0.0693(4) 0.0332(17) Uani 1 1 d .
H66A H 0.7433 0.0678 -0.0933 0.040 Uiso 1 1 calc R
C19C C 0.6215(4) 0.0814(5) -0.0910(4) 0.0373(18) Uani 1 1 d .
H67A H 0.6235 0.0616 -0.1312 0.045 Uiso 1 1 calc R
C20C C 0.5517(4) 0.1092(4) -0.0493(4) 0.0290(16) Uani 1 1 d .
C21C C 0.4702(4) 0.1121(5) -0.0566(4) 0.0332(17) Uani 1 1 d .
C22C C 0.4490(4) 0.0786(4) -0.1010(4) 0.0316(16) Uani 1 1 d .
H70A H 0.4868 0.0489 -0.1319 0.038 Uiso 1 1 calc R
C23C C 0.3643(4) 0.0941(5) -0.0949(5) 0.0434(19) Uani 1 1 d .
H71A H 0.3392 0.0754 -0.1214 0.052 Uiso 1 1 calc R
C24C C 0.3223(4) 0.1377(5) -0.0484(5) 0.046(2) Uani 1 1 d .
H72A H 0.2650 0.1533 -0.0384 0.056 Uiso 1 1 calc R
N1D N 0.6061(10) -0.2225(9) 0.3635(11) 0.201(8) Uani 1 1 d .
C1D C 0.5933(9) -0.2697(9) 0.3433(9) 0.118(5) Uani 1 1 d .
C2D C 0.5762(7) -0.3251(8) 0.3183(7) 0.084(3) Uani 1 1 d .
C3D C 0.5755(8) -0.4073(10) 0.3690(9) 0.114(4) Uani 1 1 d .
H3SA H 0.5848 -0.4281 0.4229 0.137 Uiso 1 1 calc R
C4D C 0.5606(9) -0.4606(10) 0.3389(13) 0.132(6) Uani 1 1 d .
H4SA H 0.5578 -0.5178 0.3722 0.159 Uiso 1 1 calc R
C5D C 0.5501(9) -0.4261(15) 0.2586(15) 0.142(7) Uani 1 1 d .
H5SA H 0.5413 -0.4616 0.2372 0.170 Uiso 1 1 calc R
C6D C 0.5517(8) -0.3489(13) 0.2122(10) 0.112(5) Uani 1 1 d .
H6SA H 0.5454 -0.3287 0.1575 0.134 Uiso 1 1 calc R
C7D C 0.5621(7) -0.2970(9) 0.2406(9) 0.102(4) Uani 1 1 d .
H7SA H 0.5596 -0.2388 0.2064 0.123 Uiso 1 1 calc R
N2E N 1.4385(12) -0.3482(10) 0.5131(10) 0.206(8) Uani 1 1 d .
C1E C 1.3825(12) -0.3275(10) 0.4763(11) 0.151(7) Uani 1 1 d .
C2E C 1.3205(10) -0.3040(8) 0.4261(9) 0.103(4) Uani 1 1 d .
C3E C 1.2396(10) -0.2888(10) 0.4609(9) 0.121(5) Uani 1 1 d .
H10B H 1.2257 -0.2976 0.5156 0.145 Uiso 1 1 calc R
C4E C 1.1827(9) -0.2609(9) 0.4114(9) 0.107(4) Uani 1 1 d .
H11B H 1.1271 -0.2465 0.4310 0.129 Uiso 1 1 calc R
C5E C 1.2033(8) -0.2533(7) 0.3353(9) 0.086(3) Uani 1 1 d .
H12A H 1.1617 -0.2349 0.3029 0.103 Uiso 1 1 calc R
C6E C 1.2809(10) -0.2707(8) 0.3029(8) 0.100(4) Uani 1 1 d .
H13A H 1.2934 -0.2655 0.2490 0.120 Uiso 1 1 calc R
C7E C 1.3416(9) -0.2960(8) 0.3486(9) 0.106(4) Uani 1 1 d .
H14B H 1.3967 -0.3077 0.3270 0.127 Uiso 1 1 calc R
N1F N 1.2659(6) -0.7319(5) 0.2085(6) 0.083(3) Uani 1 1 d .
C1F C 1.2145(6) -0.7232(6) 0.2576(6) 0.061(2) Uani 1 1 d .
C2F C 1.1507(5) -0.7123(5) 0.3184(5) 0.051(2) Uani 1 1 d .
C3F C 1.1442(6) -0.6545(6) 0.3518(6) 0.066(3) Uani 1 1 d .
H17A H 1.1809 -0.6194 0.3328 0.079 Uiso 1 1 calc R
C4F C 1.0844(7) -0.6483(7) 0.4125(6) 0.080(3) Uani 1 1 d .
H18B H 1.0800 -0.6090 0.4359 0.095 Uiso 1 1 calc R
C5F C 1.0310(6) -0.6978(7) 0.4398(6) 0.075(3) Uani 1 1 d .
H19B H 0.9898 -0.6927 0.4820 0.089 Uiso 1 1 calc R
C6F C 1.0363(6) -0.7547(6) 0.4069(6) 0.067(3) Uani 1 1 d .
H20A H 0.9987 -0.7888 0.4261 0.080 Uiso 1 1 calc R
C7F C 1.0963(6) -0.7626(6) 0.3458(6) 0.061(2) Uani 1 1 d .
H21A H 1.1004 -0.8020 0.3228 0.073 Uiso 1 1 calc R
N1G N 0.6554(6) 0.3719(7) 0.1892(7) 0.103(3) Uani 1 1 d .
C1G C 0.6374(6) 0.4373(8) 0.1373(7) 0.070(3) Uani 1 1 d .
C2G C 0.6155(6) 0.5174(6) 0.0740(6) 0.063(3) Uani 1 1 d .
C3G C 0.5407(5) 0.5469(7) 0.0462(6) 0.066(3) Uani 1 1 d .
H24B H 0.5023 0.5136 0.0706 0.079 Uiso 1 1 calc R
C4G C 0.5227(6) 0.6232(8) -0.0160(7) 0.084(3) Uani 1 1 d .
H25A H 0.4715 0.6433 -0.0349 0.101 Uiso 1 1 calc R
C5G C 0.5782(8) 0.6721(7) -0.0521(7) 0.089(3) Uani 1 1 d .
H26B H 0.5653 0.7256 -0.0957 0.106 Uiso 1 1 calc R
C6G C 0.6520(8) 0.6430(8) -0.0247(7) 0.086(3) Uani 1 1 d .
H27B H 0.6901 0.6766 -0.0495 0.103 Uiso 1 1 calc R
C7G C 0.6710(6) 0.5680(7) 0.0364(7) 0.074(3) Uani 1 1 d .
H28A H 0.7225 0.5486 0.0546 0.089 Uiso 1 1 calc R

loop_
_atom_site_aniso_label
_atom_site_aniso_U_11
_atom_site_aniso_U_22
_atom_site_aniso_U_33
_atom_site_aniso_U_23
_atom_site_aniso_U_13
_atom_site_aniso_U_12
W1 0.01510(13) 0.01934(14) 0.02208(14) -0.00929(11) -0.00297(10) -0.00384(10)
W2 0.01491(13) 0.01958(14) 0.02240(14) -0.01012(11) -0.00360(10) -0.00367(10)
W3 0.01349(12) 0.02005(14) 0.02294(14) -0.01042(11) -0.00296(10) -0.00283(10)
S1 0.0205(8) 0.0202(8) 0.0228(8) -0.0092(7) -0.0048(7) -0.0043(7)
S2 0.0184(8) 0.0225(8) 0.0236(8) -0.0101(7) -0.0043(6) -0.0043(7)
S3 0.0189(8) 0.0228(8) 0.0237(9) -0.0109(7) -0.0021(7) -0.0030(7)
S4 0.0170(8) 0.0243(9) 0.0276(9) -0.0111(7) -0.0037(7) -0.0061(7)
P1 0.0224(8) 0.0242(9) 0.0237(9) -0.0099(7) -0.0039(7) -0.0058(7)
S1A 0.0308(9) 0.0342(10) 0.0269(9) -0.0092(8) -0.0054(7) -0.0050(8)
S2A 0.0727(16) 0.0734(17) 0.0343(12) -0.0077(12) -0.0093(11) 0.0097(13)
S3A 0.0329(10) 0.0290(10) 0.0434(11) -0.0154(8) -0.0078(8) -0.0071(8)
S4A 0.0652(17) 0.0627(17) 0.158(3) -0.0407(18) -0.0340(18) -0.0225(14)
S5A 0.0339(10) 0.0439(11) 0.0363(11) -0.0197(9) 0.0035(8) -0.0093(9)
S6A 0.0619(15) 0.0689(16) 0.0595(15) -0.0298(13) 0.0135(12) -0.0138(13)
C1A 0.031(4) 0.026(4) 0.026(4) -0.005(3) -0.005(3) -0.011(3)
C2A 0.036(4) 0.028(4) 0.023(4) -0.002(3) -0.006(3) -0.006(3)
C3A 0.029(4) 0.037(4) 0.034(4) -0.016(3) -0.004(3) 0.002(3)
C4A 0.035(4) 0.024(4) 0.030(4) -0.010(3) -0.006(3) -0.006(3)
C5A 0.046(4) 0.030(4) 0.035(4) -0.011(3) -0.012(3) -0.006(3)
C6A 0.060(6) 0.051(5) 0.042(5) -0.014(4) -0.018(4) 0.020(4)
C7A 0.057(6) 0.064(6) 0.053(6) -0.006(5) -0.026(5) 0.015(5)
C8A 0.079(7) 0.056(6) 0.037(5) -0.005(4) -0.019(5) 0.002(5)
C9A 0.029(4) 0.025(4) 0.023(3) -0.007(3) 0.000(3) -0.009(3)
C10A 0.032(4) 0.029(4) 0.030(4) -0.009(3) -0.007(3) -0.007(3)
C11A 0.028(4) 0.047(5) 0.036(4) -0.015(4) -0.004(3) -0.017(4)
C12A 0.033(4) 0.039(4) 0.029(4) -0.011(3) -0.003(3) -0.015(3)
C13A 0.048(5) 0.044(5) 0.037(4) -0.017(4) -0.006(4) -0.025(4)
C14A 0.037(4) 0.011(3) 0.079(6) -0.018(4) -0.016(4) -0.008(3)
C15A 0.075(7) 0.041(5) 0.080(7) -0.022(5) -0.025(6) -0.012(5)
C16A 0.086(7) 0.043(6) 0.103(8) -0.025(5) -0.027(6) -0.030(5)
C17A 0.027(4) 0.031(4) 0.026(4) -0.009(3) -0.004(3) -0.006(3)
C18A 0.038(4) 0.046(5) 0.030(4) -0.019(4) -0.003(3) -0.012(4)
C19A 0.062(5) 0.045(5) 0.037(4) -0.022(4) -0.010(4) -0.012(4)
C20A 0.045(4) 0.031(4) 0.029(4) -0.015(3) -0.005(3) 0.003(3)
C21A 0.037(4) 0.045(5) 0.034(4) -0.012(4) -0.004(3) 0.003(4)
C22A 0.039(4) 0.067(6) 0.028(4) -0.031(4) -0.004(3) 0.010(4)
C23A 0.068(6) 0.066(6) 0.051(6) -0.035(5) -0.014(5) 0.008(5)
C24A 0.054(5) 0.064(6) 0.039(5) -0.021(5) 0.011(4) 0.000(5)
P2 0.0203(8) 0.0241(9) 0.0249(9) -0.0125(7) -0.0034(7) -0.0055(7)
S1B 0.0228(8) 0.0346(10) 0.0370(10) -0.0141(8) -0.0061(7) -0.0088(8)
S2B 0.0282(10) 0.0598(13) 0.0457(12) -0.0186(10) -0.0129(9) -0.0045(9)
S3B 0.0360(10) 0.0279(9) 0.0333(10) -0.0167(8) -0.0040(8) -0.0100(8)
S4B 0.0969(19) 0.0527(15) 0.0736(17) -0.0347(13) -0.0060(14) -0.0299(14)
S5B 0.0289(9) 0.0507(12) 0.0307(10) -0.0188(9) -0.0041(8) -0.0058(9)
S6B 0.085(2) 0.165(4) 0.088(2) -0.058(2) 0.0167(18) -0.041(2)
C1B 0.018(3) 0.030(4) 0.026(4) -0.017(3) -0.005(3) -0.002(3)
C2B 0.029(4) 0.031(4) 0.027(4) -0.012(3) -0.008(3) -0.007(3)
C3B 0.029(4) 0.032(4) 0.028(4) -0.011(3) -0.006(3) -0.006(3)
C4B 0.022(3) 0.040(4) 0.027(4) -0.019(3) -0.006(3) -0.002(3)
C5B 0.028(4) 0.045(4) 0.027(4) -0.020(3) -0.001(3) -0.006(3)
C6B 0.032(4) 0.051(5) 0.040(4) -0.023(4) -0.012(3) -0.008(4)
C7B 0.035(4) 0.070(6) 0.049(5) -0.025(5) -0.005(4) -0.025(4)
C8B 0.027(4) 0.077(7) 0.045(5) -0.026(5) -0.009(4) -0.013(4)
C9B 0.024(3) 0.024(4) 0.033(4) -0.016(3) -0.008(3) -0.004(3)
C10B 0.030(4) 0.029(4) 0.028(4) -0.014(3) 0.000(3) -0.008(3)
C11B 0.040(4) 0.030(4) 0.034(4) -0.015(3) 0.000(3) -0.011(3)
C12B 0.026(4) 0.022(4) 0.038(4) -0.011(3) -0.009(3) -0.002(3)
C13B 0.020(3) 0.038(4) 0.053(5) -0.027(4) -0.001(3) -0.010(3)
C14B 0.016(3) 0.006(3) 0.042(4) -0.006(3) -0.011(3) 0.000(2)
C15B 0.041(5) 0.029(5) 0.092(7) -0.010(5) -0.021(5) -0.012(4)
C16B 0.049(5) 0.047(6) 0.113(9) -0.050(6) -0.016(6) -0.008(4)
C17B 0.021(3) 0.028(4) 0.031(4) -0.018(3) 0.001(3) -0.006(3)
C18B 0.021(3) 0.027(4) 0.039(4) -0.014(3) -0.012(3) -0.001(3)
C19B 0.031(4) 0.028(4) 0.037(4) -0.011(3) -0.002(3) -0.007(3)
C20B 0.030(4) 0.042(4) 0.041(4) -0.029(4) 0.003(3) -0.011(3)
C21B 0.037(4) 0.056(5) 0.048(5) -0.034(4) 0.015(4) -0.010(4)
C23B 0.078(8) 0.119(10) 0.062(7) -0.040(7) -0.016(6) -0.003(7)
C24B 0.064(7) 0.122(9) 0.041(6) -0.034(6) 0.014(5) -0.027(6)
P3 0.0157(8) 0.0257(9) 0.0276(9) -0.0138(8) -0.0040(7) -0.0024(7)
S1C 0.0373(10) 0.0343(11) 0.0374(11) -0.0090(9) -0.0082(8) -0.0036(8)
S2C 0.176(4) 0.071(2) 0.117(3) -0.025(2) 0.003(3) -0.019(2)
S3C 0.0299(9) 0.0339(10) 0.0314(10) -0.0162(8) -0.0047(8) -0.0016(8)
S4C 0.0563(13) 0.0629(15) 0.0362(12) -0.0176(11) 0.0005(10) -0.0080(11)
S5C 0.0172(8) 0.0495(11) 0.0395(10) -0.0286(9) -0.0010(7) -0.0072(8)
S6C 0.0233(9) 0.0847(17) 0.0685(15) -0.0513(13) -0.0011(10) -0.0109(10)
C1C 0.012(3) 0.029(4) 0.038(4) -0.018(3) -0.001(3) 0.002(3)
C2C 0.029(4) 0.031(4) 0.057(5) -0.022(4) -0.010(4) 0.001(3)
C3C 0.033(4) 0.035(5) 0.069(6) -0.030(4) 0.001(4) -0.007(3)
C4C 0.032(4) 0.031(4) 0.036(4) -0.007(3) 0.006(3) -0.002(3)
C5C 0.049(5) 0.026(4) 0.073(6) -0.007(4) 0.033(5) -0.010(4)
C7C 0.046(6) 0.120(10) 0.074(8) 0.000(7) -0.006(5) 0.007(6)
C9C 0.014(3) 0.033(4) 0.032(4) -0.020(3) -0.002(3) -0.006(3)
C10C 0.017(3) 0.035(4) 0.044(4) -0.021(4) -0.002(3) -0.008(3)
C11C 0.023(3) 0.045(5) 0.024(4) -0.009(3) -0.005(3) -0.009(3)
C12C 0.019(3) 0.041(4) 0.029(4) -0.017(3) -0.005(3) -0.002(3)
C13C 0.031(4) 0.044(5) 0.035(4) -0.016(4) -0.009(3) -0.003(3)
C14C 0.043(4) 0.054(5) 0.032(4) -0.023(4) -0.006(4) 0.000(4)
C15C 0.060(6) 0.068(7) 0.047(5) -0.036(5) -0.004(4) -0.005(5)
C16C 0.055(5) 0.079(7) 0.043(5) -0.029(5) -0.005(4) -0.008(5)
C17C 0.014(3) 0.032(4) 0.027(4) -0.014(3) -0.003(3) -0.001(3)
C18C 0.018(3) 0.051(5) 0.040(4) -0.031(4) 0.002(3) -0.006(3)
C19C 0.024(4) 0.065(5) 0.037(4) -0.035(4) -0.001(3) -0.008(4)
C20C 0.024(3) 0.039(4) 0.032(4) -0.019(3) -0.006(3) -0.009(3)
C21C 0.025(4) 0.043(4) 0.032(4) -0.015(3) -0.008(3) -0.006(3)
C22C 0.017(3) 0.050(5) 0.036(4) -0.022(4) 0.000(3) -0.011(3)
C23C 0.038(4) 0.053(5) 0.048(5) -0.021(4) -0.018(4) -0.010(4)
C24C 0.024(4) 0.063(6) 0.057(5) -0.028(5) -0.011(4) -0.007(4)
N1D 0.234(17) 0.124(12) 0.27(2) -0.071(12) -0.206(16) 0.035(11)
C1D 0.127(12) 0.084(10) 0.138(13) -0.032(9) -0.097(10) 0.022(8)
C2D 0.087(8) 0.070(8) 0.082(8) -0.011(7) -0.041(7) -0.008(6)
C3D 0.119(11) 0.095(11) 0.108(11) -0.022(10) -0.032(9) -0.013(9)
C4D 0.111(12) 0.088(11) 0.166(17) -0.033(12) 0.002(12) -0.021(9)
C5D 0.080(10) 0.18(2) 0.20(2) -0.108(18) -0.013(13) -0.027(13)
C6D 0.083(9) 0.145(15) 0.102(11) -0.042(12) -0.008(8) -0.032(11)
C7D 0.106(10) 0.090(9) 0.113(11) -0.019(9) -0.043(8) -0.036(8)
N2E 0.29(2) 0.153(14) 0.215(17) -0.061(12) -0.155(17) -0.025(13)
C1E 0.21(2) 0.108(12) 0.152(15) -0.042(11) -0.092(15) -0.024(12)
C2E 0.138(13) 0.085(9) 0.103(11) -0.028(8) -0.054(10) -0.030(9)
C3E 0.128(13) 0.176(15) 0.100(11) -0.072(11) 0.018(10) -0.087(12)
C4E 0.107(10) 0.136(12) 0.114(11) -0.054(10) -0.001(10) -0.075(9)
C5E 0.089(9) 0.071(8) 0.121(11) -0.041(8) -0.022(8) -0.037(7)
C6E 0.136(12) 0.085(9) 0.099(10) -0.046(8) -0.035(10) -0.025(9)
C7E 0.121(11) 0.097(10) 0.105(11) -0.053(9) -0.032(9) -0.002(8)
N1F 0.092(7) 0.076(6) 0.090(7) -0.047(5) 0.010(6) -0.027(5)
C1F 0.067(6) 0.052(6) 0.070(7) -0.031(5) -0.007(5) -0.012(5)
C2F 0.059(6) 0.043(5) 0.051(5) -0.016(4) -0.018(4) -0.008(4)
C3F 0.079(7) 0.062(6) 0.074(7) -0.043(6) -0.007(6) -0.019(5)
C4F 0.092(8) 0.095(8) 0.077(7) -0.058(7) 0.006(6) -0.034(7)
C5F 0.076(7) 0.092(8) 0.064(7) -0.040(6) -0.004(5) -0.021(6)
C6F 0.073(7) 0.072(7) 0.060(6) -0.023(5) -0.012(5) -0.026(6)
C7F 0.069(6) 0.055(6) 0.070(6) -0.025(5) -0.028(5) -0.015(5)
N1G 0.106(8) 0.103(8) 0.121(9) -0.041(7) -0.022(7) -0.049(7)
C1G 0.072(7) 0.070(8) 0.084(8) -0.037(7) -0.010(6) -0.026(6)
C2G 0.059(6) 0.067(7) 0.071(7) -0.042(6) 0.005(5) -0.013(5)
C3G 0.045(6) 0.088(8) 0.069(7) -0.045(6) 0.010(5) -0.013(5)
C4G 0.061(7) 0.085(8) 0.095(9) -0.041(7) -0.002(6) 0.000(6)
C5G 0.100(9) 0.067(8) 0.086(8) -0.035(7) 0.000(8) -0.006(7)
C6G 0.090(9) 0.070(8) 0.101(9) -0.041(7) 0.006(7) -0.026(7)
C7G 0.061(6) 0.078(8) 0.100(8) -0.055(7) 0.015(6) -0.029(6)

loop_
_atom_type_symbol
_atom_type_description
_atom_type_scat_dispersion_real
_atom_type_scat_dispersion_imag
_atom_type_scat_source
C C 0.0033 0.0016 'International Tables Vol C Tables 4.2.6.8 and 6.1.1.4'
H H 0.0000 0.0000 'International Tables Vol C Tables 4.2.6.8 and 6.1.1.4'
P P 0.1023 0.0942 'International Tables Vol C Tables 4.2.6.8 and 6.1.1.4'
S S 0.1246 0.1234 'International Tables Vol C Tables 4.2.6.8 and 6.1.1.4'
W W -0.8490 6.8722 'International Tables Vol C Tables 4.2.6.8 and 6.1.1.4'
N N 0.0061 0.0033 'International Tables Vol C Tables 4.2.6.8 and 6.1.1.4'

loop_
_geom_angle_atom_site_label_1
_geom_angle_atom_site_label_2
_geom_angle_atom_site_label_3
_geom_angle
_geom_angle_site_symmetry_1
_geom_angle_site_symmetry_3
S3 W1 S2 89.53(5) . .
S3 W1 S4 89.71(5) . .
S2 W1 S4 172.99(5) . .
S3 W1 S1 171.86(5) . .
S2 W1 S1 89.54(5) . .
S4 W1 S1 90.23(5) . .
S3 W1 P1 93.37(5) . .
S2 W1 P1 92.08(5) . .
S4 W1 P1 94.92(5) . .
S1 W1 P1 94.75(5) . .
S3 W1 W2 116.58(4) . 2_755
S2 W1 W2 117.26(4) . 2_755
S4 W1 W2 57.16(4) . 2_755
S1 W1 W2 57.05(4) . 2_755
P1 W1 W2 136.55(4) . 2_755
S3 W1 W3 56.66(4) . .
S2 W1 W3 117.24(4) . .
S4 W1 W3 56.91(4) . .
S1 W1 W3 116.97(4) . .
P1 W1 W3 135.24(4) . .
W2 W1 W3 59.983(9) 2_755 .
S3 W1 W3 116.18(4) . 2_755
S2 W1 W3 57.17(4) . 2_755
S4 W1 W3 117.23(4) . 2_755
S1 W1 W3 56.92(3) . 2_755
P1 W1 W3 134.77(4) . 2_755
W2 W1 W3 60.126(9) 2_755 2_755
W3 W1 W3 89.944(11) . 2_755
S3 W1 W2 56.47(4) . .
S2 W1 W2 57.27(4) . .
S4 W1 W2 116.87(4) . .
S1 W1 W2 116.63(4) . .
P1 W1 W2 133.50(4) . .
W2 W1 W2 89.950(10) 2_755 .
W3 W1 W2 60.006(9) . .
W3 W1 W2 59.763(9) 2_755 .
S3 W2 S4 172.16(5) . 2_755
S3 W2 S1 89.36(5) . 2_755
S4 W2 S1 90.25(5) 2_755 2_755
S3 W2 S2 89.08(5) . .
S4 W2 S2 90.26(5) 2_755 .
S1 W2 S2 172.24(5) 2_755 .
S3 W2 P2 93.53(5) . .
S4 W2 P2 94.30(5) 2_755 .
S1 W2 P2 90.89(5) 2_755 .
S2 W2 P2 96.79(5) . .
S3 W2 W1 116.71(4) . 2_755
S4 W2 W1 56.96(4) 2_755 2_755
S1 W2 W1 57.29(4) 2_755 2_755
S2 W2 W1 117.02(4) . 2_755
P2 W2 W1 133.35(4) . 2_755
S3 W2 W3 116.66(4) . 2_755
S4 W2 W3 56.89(4) 2_755 2_755
S1 W2 W3 117.32(4) 2_755 2_755
S2 W2 W3 57.00(4) . 2_755
P2 W2 W3 137.21(4) . 2_755
W1 W2 W3 60.096(10) 2_755 2_755
S3 W2 W3 56.66(4) . .
S4 W2 W3 117.00(4) 2_755 .
S1 W2 W3 56.98(3) 2_755 .
S2 W2 W3 116.16(4) . .
P2 W2 W3 132.76(4) . .
W1 W2 W3 60.100(9) 2_755 .
W3 W2 W3 89.994(10) 2_755 .
S3 W2 W1 56.68(4) . .
S4 W2 W1 116.87(4) 2_755 .
S1 W2 W1 116.77(4) 2_755 .
S2 W2 W1 56.37(3) . .
P2 W2 W1 136.51(4) . .
W1 W2 W1 90.050(10) 2_755 .
W3 W2 W1 60.026(9) 2_755 .
W3 W2 W1 59.829(9) . .
S3 W3 S4 89.83(5) . .
S3 W3 S2 171.77(5) . 2_755
S4 W3 S2 90.59(5) . 2_755
S3 W3 S1 89.31(5) . 2_755
S4 W3 S1 173.00(5) . 2_755
S2 W3 S1 89.27(5) 2_755 2_755
S3 W3 P3 93.33(5) . .
S4 W3 P3 90.09(5) . .
S2 W3 P3 94.89(5) 2_755 .
S1 W3 P3 96.89(5) 2_755 .
S3 W3 W2 116.63(4) . 2_755
S4 W3 W2 57.16(4) . 2_755
S2 W3 W2 57.24(4) 2_755 2_755
S1 W3 W2 117.33(4) 2_755 2_755
P3 W3 W2 133.09(4) . 2_755
S3 W3 W1 56.78(4) . .
S4 W3 W1 56.97(4) . .
S2 W3 W1 117.08(4) 2_755 .
S1 W3 W1 117.12(4) 2_755 .
P3 W3 W1 131.88(4) . .
W2 W3 W1 59.921(10) 2_755 .
S3 W3 W1 116.29(4) . 2_755
S4 W3 W1 117.32(4) . 2_755
S2 W3 W1 56.50(3) 2_755 2_755
S1 W3 W1 57.17(4) 2_755 2_755
P3 W3 W1 138.01(4) . 2_755
W2 W3 W1 60.211(9) 2_755 2_755
W1 W3 W1 90.056(11) . 2_755
S3 W3 W2 56.56(4) . .
S4 W3 W2 117.10(4) . .
S2 W3 W2 116.24(4) 2_755 .
S1 W3 W2 56.99(4) 2_755 .
P3 W3 W2 136.74(4) . .
W2 W3 W2 90.006(10) 2_755 .
W1 W3 W2 60.165(9) . .
W1 W3 W2 59.774(9) 2_755 .
W3 S1 W2 66.04(4) 2_755 2_755
W3 S1 W1 65.92(4) 2_755 .
W2 S1 W1 65.67(4) 2_755 .
W1 S2 W3 66.33(4) . 2_755
W1 S2 W2 66.37(4) . .
W3 S2 W2 65.75(4) 2_755 .
W2 S3 W3 66.78(4) . .
W2 S3 W1 66.85(4) . .
W3 S3 W1 66.55(4) . .
W3 S4 W1 66.12(4) . .
W3 S4 W2 65.95(4) . 2_755
W1 S4 W2 65.88(4) . 2_755
C17A P1 C1A 102.2(3) . .
C17A P1 C9A 103.9(3) . .
C1A P1 C9A 100.2(3) . .
C17A P1 W1 113.8(2) . .
C1A P1 W1 116.5(2) . .
C9A P1 W1 118.0(2) . .
C4A S1A C1A 92.1(3) . .
C8A S2A C5A 92.5(4) . .
C9A S3A C12A 92.3(3) . .
C16A S4A C13A 91.6(4) . .
C17A S5A C20A 92.5(3) . .
C24A S6A C21A 91.1(4) . .
C2A C1A S1A 110.9(5) . .
C2A C1A P1 128.8(5) . .
S1A C1A P1 120.1(4) . .
C1A C2A C3A 112.8(6) . .
C1A C2A H2A 123.6 . .
C3A C2A H2A 123.6 . .
C4A C3A C2A 114.1(6) . .
C4A C3A H3A 123.0 . .
C2A C3A H3A 123.0 . .
C3A C4A C5A 128.1(6) . .
C3A C4A S1A 110.1(5) . .
C5A C4A S1A 121.7(5) . .
C6A C5A C4A 127.9(7) . .
C6A C5A S2A 109.5(6) . .
C4A C5A S2A 122.6(5) . .
C5A C6A C7A 113.0(8) . .
C5A C6A H6A 123.5 . .
C7A C6A H6A 123.5 . .
C8A C7A C6A 113.3(8) . .
C8A C7A H7A 123.3 . .
C6A C7A H7A 123.3 . .
C7A C8A S2A 111.7(7) . .
C7A C8A H8A 124.2 . .
S2A C8A H8A 124.2 . .
C10A C9A S3A 110.8(5) . .
C10A C9A P1 129.4(5) . .
S3A C9A P1 119.8(4) . .
C9A C10A C11A 112.7(6) . .
C9A C10A H10A 123.6 . .
C11A C10A H10A 123.6 . .
C12A C11A C10A 114.3(6) . .
C12A C11A H11A 122.8 . .
C10A C11A H11A 122.8 . .
C11A C12A C13A 131.4(6) . .
C11A C12A S3A 109.9(5) . .
C13A C12A S3A 118.7(5) . .
C14A C13A C12A 128.4(6) . .
C14A C13A S4A 112.5(5) . .
C12A C13A S4A 119.1(6) . .
C13A C14A C15A 107.3(6) . .
C13A C14A H14A 126.4 . .
C15A C14A H14A 126.4 . .
C16A C15A C14A 115.1(8) . .
C16A C15A H15A 122.4 . .
C14A C15A H15A 122.4 . .
C15A C16A S4A 113.4(7) . .
C15A C16A H16A 123.3 . .
S4A C16A H16A 123.3 . .
C18A C17A S5A 110.0(5) . .
C18A C17A P1 125.1(5) . .
S5A C17A P1 124.9(4) . .
C17A C18A C19A 113.8(7) . .
C17A C18A H18A 123.1 . .
C19A C18A H18A 123.1 . .
C20A C19A C18A 112.9(7) . .
C20A C19A H19A 123.5 . .
C18A C19A H19A 123.5 . .
C19A C20A C21A 126.1(7) . .
C19A C20A S5A 110.7(5) . .
C21A C20A S5A 123.2(6) . .
C22A C21A C20A 126.1(7) . .
C22A C21A S6A 112.0(6) . .
C20A C21A S6A 121.9(6) . .
C23A C22A C21A 108.3(8) . .
C23A C22A H22A 125.9 . .
C21A C22A H22A 125.9 . .
C24A C23A C22A 116.0(8) . .
C24A C23A H23A 122.0 . .
C22A C23A H23A 122.0 . .
C23A C24A S6A 112.7(7) . .
C23A C24A H24A 123.7 . .
S6A C24A H24A 123.7 . .
C9B P2 C1B 102.3(3) . .
C9B P2 C17B 102.8(3) . .
C1B P2 C17B 104.3(3) . .
C9B P2 W2 117.8(2) . .
C1B P2 W2 116.7(2) . .
C17B P2 W2 111.2(2) . .
C4B S1B C1B 92.2(3) . .
C8B S2B C5B 91.9(4) . .
C12B S3B C9B 91.9(3) . .
C16B S4B C13B 92.5(4) . .
C17B S5B C20B 92.1(3) . .
C24B S6B C21B 93.3(5) . .
C2B C1B S1B 110.3(5) . .
C2B C1B P2 128.0(5) . .
S1B C1B P2 121.4(4) . .
C1B C2B C3B 113.0(6) . .
C1B C2B H26A 123.5 . .
C3B C2B H26A 123.5 . .
C4B C3B C2B 113.7(6) . .
C4B C3B H27A 123.1 . .
C2B C3B H27A 123.1 . .
C3B C4B C5B 128.8(6) . .
C3B C4B S1B 110.8(5) . .
C5B C4B S1B 120.4(5) . .
C6B C5B C4B 129.2(6) . .
C6B C5B S2B 109.8(5) . .
C4B C5B S2B 121.0(5) . .
C5B C6B C7B 113.5(7) . .
C5B C6B H30A 123.2 . .
C7B C6B H30A 123.2 . .
C8B C7B C6B 112.2(7) . .
C8B C7B H31A 123.9 . .
C6B C7B H31A 123.9 . .
C7B C8B S2B 112.5(6) . .
C7B C8B H32A 123.7 . .
S2B C8B H32A 123.7 . .
C10B C9B S3B 110.7(5) . .
C10B C9B P2 128.6(5) . .
S3B C9B P2 120.6(4) . .
C9B C10B C11B 113.9(6) . .
C9B C10B H34A 123.1 . .
C11B C10B H34A 123.1 . .
C12B C11B C10B 113.3(6) . .
C12B C11B H35A 123.4 . .
C10B C11B H35A 123.4 . .
C11B C12B C13B 127.5(6) . .
C11B C12B S3B 110.3(5) . .
C13B C12B S3B 122.1(5) . .
C14B C13B C12B 126.6(6) . .
C14B C13B S4B 111.4(5) . .
C12B C13B S4B 121.9(5) . .
C15B C14B C13B 108.1(7) . .
C15B C14B H38A 126.0 . .
C13B C14B H38A 126.0 . .
C16B C15B C14B 115.6(8) . .
C16B C15B H39A 122.2 . .
C14B C15B H39A 122.2 . .
C15B C16B S4B 112.4(7) . .
C15B C16B H40A 123.8 . .
S4B C16B H40A 123.8 . .
C18B C17B S5B 109.9(5) . .
C18B C17B P2 125.3(5) . .
S5B C17B P2 124.4(4) . .
C17B C18B C19B 114.7(6) . .
C17B C18B H42A 122.6 . .
C19B C18B H42A 122.6 . .
C20B C19B C18B 112.7(6) . .
C20B C19B H43A 123.7 . .
C18B C19B H43A 123.7 . .
C19B C20B C21B 130.4(7) . .
C19B C20B S5B 110.5(5) . .
C21B C20B S5B 118.9(6) . .
C20B C21B C22B 126.4(6) . .
C20B C21B S6B 119.1(6) . .
C22B C21B S6B 114.5(5) . .
C23B C22B C21B 99.7(6) . .
C23B C22B H46A 130.1 . .
C21B C22B H46A 130.1 . .
C24B C23B C22B 117.3(9) . .
C24B C23B H47A 121.4 . .
C22B C23B H47A 121.4 . .
C23B C24B S6B 115.2(8) . .
C23B C24B H48A 122.4 . .
S6B C24B H48A 122.4 . .
C9C P3 C1C 104.0(3) . .
C9C P3 C17C 104.2(3) . .
C1C P3 C17C 101.5(3) . .
C9C P3 W3 113.1(2) . .
C1C P3 W3 115.4(2) . .
C17C P3 W3 117.0(2) . .
C4C S1C C1C 92.1(3) . .
C8C S2C C5C 93.3(6) . .
C9C S3C C12C 92.3(3) . .
C16C S4C C13C 91.8(4) . .
C20C S5C C17C 91.3(3) . .
C24C S6C C21C 92.6(4) . .
C2C C1C S1C 110.2(5) . .
C2C C1C P3 130.0(5) . .
S1C C1C P3 119.1(4) . .
C1C C2C C3C 113.7(7) . .
C1C C2C H50A 123.1 . .
C3C C2C H50A 123.1 . .
C4C C3C C2C 113.1(7) . .
C4C C3C H51A 123.4 . .
C2C C3C H51A 123.4 . .
C3C C4C C5C 130.2(8) . .
C3C C4C S1C 110.8(5) . .
C5C C4C S1C 118.9(6) . .
C4C C5C C6C 127.8(7) . .
C4C C5C S2C 118.0(8) . .
C6C C5C S2C 114.1(6) . .
C5C C6C C7C 100.8(7) . .
C5C C6C H54A 129.6 . .
C7C C6C H54A 129.6 . .
C8C C7C C6C 117.0(11) . .
C8C C7C H55A 121.5 . .
C6C C7C H55A 121.5 . .
C7C C8C S2C 114.7(11) . .
C7C C8C H56A 122.6 . .
S2C C8C H56A 122.6 . .
C10C C9C S3C 109.5(5) . .
C10C C9C P3 125.8(5) . .
S3C C9C P3 124.6(4) . .
C9C C10C C11C 114.1(6) . .
C9C C10C H58A 123.0 . .
C11C C10C H58A 123.0 . .
C12C C11C C10C 113.2(6) . .
C12C C11C H59A 123.4 . .
C10C C11C H59A 123.4 . .
C11C C12C C13C 127.9(6) . .
C11C C12C S3C 110.9(5) . .
C13C C12C S3C 121.2(5) . .
C14C C13C C12C 129.3(7) . .
C14C C13C S4C 111.4(6) . .
C12C C13C S4C 119.3(5) . .
C13C C14C C15C 110.3(7) . .
C13C C14C H62A 124.9 . .
C15C C14C H62A 124.9 . .
C16C C15C C14C 114.2(8) . .
C16C C15C H63A 122.9 . .
C14C C15C H63A 122.9 . .
C15C C16C S4C 112.3(7) . .
C15C C16C H64A 123.9 . .
S4C C16C H64A 123.9 . .
C18C C17C S5C 111.2(5) . .
C18C C17C P3 127.8(5) . .
S5C C17C P3 120.9(4) . .
C17C C18C C19C 113.1(6) . .
C17C C18C H66A 123.5 . .
C19C C18C H66A 123.5 . .
C20C C19C C18C 113.5(6) . .
C20C C19C H67A 123.2 . .
C18C C19C H67A 123.2 . .
C19C C20C C21C 127.0(6) . .
C19C C20C S5C 110.9(5) . .
C21C C20C S5C 122.1(5) . .
C22C C21C C20C 127.1(6) . .
C22C C21C S6C 110.3(5) . .
C20C C21C S6C 122.7(5) . .
C21C C22C C23C 111.7(6) . .
C21C C22C H70A 124.2 . .
C23C C22C H70A 124.2 . .
C24C C23C C22C 114.1(7) . .
C24C C23C H71A 122.9 . .
C22C C23C H71A 122.9 . .
C23C C24C S6C 111.3(6) . .
C23C C24C H72A 124.3 . .
S6C C24C H72A 124.3 . .
N1D C1D C2D 178.6(15) . .
C3D C2D C7D 119.4(13) . .
C3D C2D C1D 121.0(13) . .
C7D C2D C1D 119.5(12) . .
C2D C3D C4D 118.0(14) . .
C2D C3D H3SA 121.0 . .
C4D C3D H3SA 121.0 . .
C5D C4D C3D 117.4(16) . .
C5D C4D H4SA 121.3 . .
C3D C4D H4SA 121.3 . .
C6D C5D C4D 123(2) . .
C6D C5D H5SA 118.4 . .
C4D C5D H5SA 118.4 . .
C5D C6D C7D 119.9(18) . .
C5D C6D H6SA 120.1 . .
C7D C6D H6SA 120.1 . .
C6D C7D C2D 121.9(13) . .
C6D C7D H7SA 119.0 . .
C2D C7D H7SA 119.0 . .
N2E C1E C2E 175(2) . .
C7E C2E C3E 122.7(13) . .
C7E C2E C1E 120.2(17) . .
C3E C2E C1E 117.0(16) . .
C4E C3E C2E 116.0(13) . .
C4E C3E H10B 122.0 . .
C2E C3E H10B 122.0 . .
C5E C4E C3E 121.2(14) . .
C5E C4E H11B 119.4 . .
C3E C4E H11B 119.4 . .
C4E C5E C6E 122.6(13) . .
C4E C5E H12A 118.7 . .
C6E C5E H12A 118.7 . .
C5E C6E C7E 119.4(13) . .
C5E C6E H13A 120.3 . .
C7E C6E H13A 120.3 . .
C2E C7E C6E 118.1(14) . .
C2E C7E H14B 121.0 . .
C6E C7E H14B 121.0 . .
N1F C1F C2F 179.9(17) . .
C3F C2F C7F 120.1(9) . .
C3F C2F C1F 120.8(8) . .
C7F C2F C1F 119.1(8) . .
C4F C3F C2F 119.3(9) . .
C4F C3F H17A 120.3 . .
C2F C3F H17A 120.3 . .
C5F C4F C3F 120.7(10) . .
C5F C4F H18B 119.6 . .
C3F C4F H18B 119.6 . .
C4F C5F C6F 120.6(10) . .
C4F C5F H19B 119.7 . .
C6F C5F H19B 119.7 . .
C5F C6F C7F 119.8(9) . .
C5F C6F H20A 120.1 . .
C7F C6F H20A 120.1 . .
C6F C7F C2F 119.4(9) . .
C6F C7F H21A 120.3 . .
C2F C7F H21A 120.3 . .
N1G C1G C2G 179.9(13) . .
C3G C2G C7G 118.7(10) . .
C3G C2G C1G 121.6(10) . .
C7G C2G C1G 119.6(10) . .
C4G C3G C2G 119.8(10) . .
C4G C3G H24B 120.1 . .
C2G C3G H24B 120.1 . .
C3G C4G C5G 120.6(11) . .
C3G C4G H25A 119.7 . .
C5G C4G H25A 119.7 . .
C6G C5G C4G 119.6(11) . .
C6G C5G H26B 120.2 . .
C4G C5G H26B 120.2 . .
C7G C6G C5G 120.8(12) . .
C7G C6G H27B 119.6 . .
C5G C6G H27B 119.6 . .
C6G C7G C2G 120.5(11) . .
C6G C7G H28A 119.8 . .
C2G C7G H28A 119.8 . .

loop_
_geom_bond_atom_site_label_1
_geom_bond_atom_site_label_2
_geom_bond_distance
_geom_bond_site_symmetry_2
W1 S3 2.4394(15) .
W1 S2 2.4394(14) .
W1 S4 2.4528(15) .
W1 S1 2.4659(15) .
W1 P1 2.5289(16) .
W1 W2 2.6704(4) 2_755
W1 W3 2.6751(4) .
W1 W3 2.6792(3) 2_755
W1 W2 2.6842(4) .
W2 S3 2.4335(15) .
W2 S4 2.4584(15) 2_755
W2 S1 2.4592(15) 2_755
W2 S2 2.4646(15) .
W2 P2 2.5279(16) .
W2 W1 2.6704(4) 2_755
W2 W3 2.6721(4) 2_755
W2 W3 2.6799(3) .
W3 S3 2.4361(15) .
W3 S4 2.4510(15) .
W3 S2 2.4580(15) 2_755
W3 S1 2.4589(15) 2_755
W3 P3 2.5314(15) .
W3 W2 2.6721(4) 2_755
W3 W1 2.6792(4) 2_755
S1 W3 2.4589(15) 2_755
S1 W2 2.4592(15) 2_755
S2 W3 2.4580(15) 2_755
S4 W2 2.4584(15) 2_755
P1 C17A 1.798(7) .
P1 C1A 1.802(7) .
P1 C9A 1.811(6) .
S1A C4A 1.722(7) .
S1A C1A 1.733(7) .
S2A C8A 1.699(9) .
S2A C5A 1.709(7) .
S3A C9A 1.730(6) .
S3A C12A 1.737(7) .
S4A C16A 1.683(9) .
S4A C13A 1.700(7) .
S5A C17A 1.715(6) .
S5A C20A 1.727(7) .
S6A C24A 1.706(9) .
S6A C21A 1.722(8) .
C1A C2A 1.358(9) .
C2A C3A 1.403(9) .
C2A H2A 0.9500 .
C3A C4A 1.367(9) .
C3A H3A 0.9500 .
C4A C5A 1.445(9) .
C5A C6A 1.371(10) .
C6A C7A 1.404(11) .
C6A H6A 0.9500 .
C7A C8A 1.323(12) .
C7A H7A 0.9500 .
C8A H8A 0.9500 .
C9A C10A 1.367(9) .
C10A C11A 1.411(9) .
C10A H10A 0.9500 .
C11A C12A 1.361(9) .
C11A H11A 0.9500 .
C12A C13A 1.466(10) .
C13A C14A 1.420(10) .
C14A C15A 1.443(10) .
C14A H14A 0.9500 .
C15A C16A 1.306(12) .
C15A H15A 0.9500 .
C16A H16A 0.9500 .
C17A C18A 1.374(9) .
C18A C19A 1.402(10) .
C18A H18A 0.9500 .
C19A C20A 1.360(10) .
C19A H19A 0.9500 .
C20A C21A 1.452(10) .
C21A C22A 1.424(10) .
C22A C23A 1.417(11) .
C22A H22A 0.9500 .
C23A C24A 1.317(12) .
C23A H23A 0.9500 .
C24A H24A 0.9500 .
P2 C9B 1.805(6) .
P2 C1B 1.805(6) .
P2 C17B 1.811(6) .
S1B C4B 1.722(7) .
S1B C1B 1.726(6) .
S2B C8B 1.701(8) .
S2B C5B 1.723(7) .
S3B C12B 1.721(7) .
S3B C9B 1.737(6) .
S4B C16B 1.669(9) .
S4B C13B 1.701(7) .
S5B C17B 1.704(7) .
S5B C20B 1.744(7) .
S6B C24B 1.633(10) .
S6B C21B 1.676(8) .
C1B C2B 1.367(9) .
C2B C3B 1.409(9) .
C2B H26A 0.9500 .
C3B C4B 1.347(9) .
C3B H27A 0.9500 .
C4B C5B 1.460(9) .
C5B C6B 1.367(10) .
C6B C7B 1.411(9) .
C6B H30A 0.9500 .
C7B C8B 1.338(11) .
C7B H31A 0.9500 .
C8B H32A 0.9500 .
C9B C10B 1.344(9) .
C10B C11B 1.399(9) .
C10B H34A 0.9500 .
C11B C12B 1.374(9) .
C11B H35A 0.9500 .
C12B C13B 1.468(9) .
C13B C14B 1.426(9) .
C14B C15B 1.412(10) .
C14B H38A 0.9500 .
C15B C16B 1.328(12) .
C15B H39A 0.9500 .
C16B H40A 0.9500 .
C17B C18B 1.374(8) .
C18B C19B 1.384(9) .
C18B H42A 0.9500 .
C19B C20B 1.356(9) .
C19B H43A 0.9500 .
C20B C21B 1.450(10) .
C21B C22B 1.564(9) .
C22B C23B 1.501(11) .
C22B H46A 0.9500 .
C23B C24B 1.338(13) .
C23B H47A 0.9500 .
C24B H48A 0.9500 .
P3 C9C 1.795(6) .
P3 C1C 1.798(7) .
P3 C17C 1.818(6) .
S1C C4C 1.725(8) .
S1C C1C 1.729(7) .
S2C C8C 1.635(13) .
S2C C5C 1.653(9) .
S3C C9C 1.728(6) .
S3C C12C 1.731(7) .
S4C C16C 1.703(9) .
S4C C13C 1.727(7) .
S5C C20C 1.721(6) .
S5C C17C 1.724(6) .
S6C C24C 1.702(7) .
S6C C21C 1.720(7) .
C1C C2C 1.358(9) .
C2C C3C 1.408(10) .
C2C H50A 0.9500 .
C3C C4C 1.355(10) .
C3C H51A 0.9500 .
C4C C5C 1.489(11) .
C5C C6C 1.501(11) .
C6C C7C 1.505(13) .
C6C H54A 0.9500 .
C7C C8C 1.277(15) .
C7C H55A 0.9500 .
C8C H56A 0.9500 .
C9C C10C 1.382(9) .
C10C C11C 1.396(9) .
C10C H58A 0.9500 .
C11C C12C 1.358(9) .
C11C H59A 0.9500 .
C12C C13C 1.453(9) .
C13C C14C 1.390(10) .
C14C C15C 1.433(10) .
C14C H62A 0.9500 .
C15C C16C 1.334(12) .
C15C H63A 0.9500 .
C16C H64A 0.9500 .
C17C C18C 1.352(9) .
C18C C19C 1.392(9) .
C18C H66A 0.9500 .
C19C C20C 1.355(9) .
C19C H67A 0.9500 .
C20C C21C 1.461(9) .
C21C C22C 1.385(9) .
C22C C23C 1.413(9) .
C22C H70A 0.9500 .
C23C C24C 1.341(10) .
C23C H71A 0.9500 .
C24C H72A 0.9500 .
N1D C1D 1.162(17) .
C1D C2D 1.398(17) .
C2D C3D 1.363(16) .
C2D C7D 1.376(15) .
C3D C4D 1.41(2) .
C3D H3SA 0.9500 .
C4D C5D 1.39(2) .
C4D H4SA 0.9500 .
C5D C6D 1.28(2) .
C5D H5SA 0.9500 .
C6D C7D 1.326(18) .
C6D H6SA 0.9500 .
C7D H7SA 0.9500 .
N2E C1E 1.208(19) .
C1E C2E 1.453(19) .
C2E C7E 1.364(17) .
C2E C3E 1.407(18) .
C3E C4E 1.357(17) .
C3E H10B 0.9500 .
C4E C5E 1.341(16) .
C4E H11B 0.9500 .
C5E C6E 1.347(16) .
C5E H12A 0.9500 .
C6E C7E 1.370(16) .
C6E H13A 0.9500 .
C7E H14B 0.9500 .
N1F C1F 1.147(11) .
C1F C2F 1.423(13) .
C2F C3F 1.384(11) .
C2F C7F 1.388(11) .
C3F C4F 1.365(13) .
C3F H17A 0.9500 .
C4F C5F 1.364(13) .
C4F H18B 0.9500 .
C5F C6F 1.367(13) .
C5F H19B 0.9500 .
C6F C7F 1.379(12) .
C6F H20A 0.9500 .
C7F H21A 0.9500 .
N1G C1G 1.155(13) .
C1G C2G 1.412(14) .
C2G C3G 1.390(12) .
C2G C7G 1.405(12) .
C3G C4G 1.354(13) .
C3G H24B 0.9500 .
C4G C5G 1.386(15) .
C4G H25A 0.9500 .
C5G C6G 1.370(15) .
C5G H26B 0.9500 .
C6G C7G 1.335(14) .
C6G H27B 0.9500 .
C7G H28A 0.9500 .
